data_4079733
loop_
_publ_author_name
'Kinoshita, Eriko'
'Arashiba, Kazuya'
'Kuriyama, Shogo'
'Miyake, Yoshihiro'
'Shimazaki, Ryuji'
'Nakanishi, Haruyuki'
'Nishibayashi, Yoshiaki'

_publ_section_title
;
 Synthesis and Catalytic Activity of Molybdenum--Dinitrogen Complexes
 Bearing Unsymmetric PNP-Type Pincer Ligands
;
_journal_issue 23
_journal_name_full Organometallics
_journal_page_first 8437
_journal_paper_doi 10.1021/om301046t
_journal_volume 31
_journal_year 2012
_chemical_formula_moiety 'C72 H88 Mo2 N12 P4'
_chemical_formula_sum 'C72 H88 Mo2 N12 P4'
_chemical_formula_weight 1437.34
_space_group_IT_number 15
_symmetry_cell_setting monoclinic
_symmetry_Int_Tables_number 15
_symmetry_space_group_name_Hall '-C 2yc'
_symmetry_space_group_name_H-M 'C 1 2/c 1'
_atom_sites_solution_hydrogens geom
_atom_sites_solution_primary direct
_atom_sites_solution_secondary difmap
_cell_angle_alpha 90.0000
_cell_angle_beta 105.0150(7)
_cell_angle_gamma 90.0000
_cell_formula_units_Z 4
_cell_length_a 19.8028(4)
_cell_length_b 14.0359(3)
_cell_length_c 26.7018(5)
_cell_measurement_reflns_used 27512
_cell_measurement_temperature 183
_cell_measurement_theta_max 27.46
_cell_measurement_theta_min 3.01
_cell_volume 7168.4(3)
_computing_cell_refinement 'RAPID AUTO'
_computing_data_collection 'RAPID AUTO (Rigaku, ????)'
_computing_data_reduction 'RAPID AUTO'
_computing_molecular_graphics 'CrystalStructure 4.0'
_computing_publication_material 'CrystalStructure 4.0 (Rigaku, 2010)'
_computing_structure_refinement 'CRYSTALS (Carruthers, et al., 1999)'
_computing_structure_solution 'SHELXS97 (Sheldrick, 2008)'
_diffrn_ambient_temperature 183
_diffrn_detector_area_resol_mean 10.000
_diffrn_measured_fraction_theta_full 0.998
_diffrn_measured_fraction_theta_max 0.998
_diffrn_measurement_device_type 'Rigaku R-AXIS RAPID'
_diffrn_measurement_method \w
_diffrn_radiation_type 'Mo K\a'
_diffrn_radiation_wavelength 0.71075
_diffrn_reflns_av_R_equivalents 0.0317
_diffrn_reflns_limit_h_max 25
_diffrn_reflns_limit_h_min -25
_diffrn_reflns_limit_k_max 18
_diffrn_reflns_limit_k_min -17
_diffrn_reflns_limit_l_max 34
_diffrn_reflns_limit_l_min -34
_diffrn_reflns_number 34591
_diffrn_reflns_theta_full 27.46
_diffrn_reflns_theta_max 27.46
_diffrn_standards_number 0
_exptl_absorpt_coefficient_mu 0.488
_exptl_absorpt_correction_T_max 0.952
_exptl_absorpt_correction_T_min 0.766
_exptl_absorpt_correction_type multi-scan
_exptl_absorpt_process_details 'ABSCOR (Rigaku, 1995)'
_exptl_crystal_colour dark
_exptl_crystal_density_diffrn 1.332
_exptl_crystal_density_method 'not measured'
_exptl_crystal_description block
_exptl_crystal_F_000 2992.00
_exptl_crystal_size_max 0.300
_exptl_crystal_size_mid 0.200
_exptl_crystal_size_min 0.100
_refine_diff_density_max 2.280
_refine_diff_density_min -0.762
_refine_ls_extinction_method none
_refine_ls_goodness_of_fit_ref 1.020
_refine_ls_hydrogen_treatment constr
_refine_ls_number_parameters 374
_refine_ls_number_reflns 8203
_refine_ls_R_factor_gt 0.0495
_refine_ls_shift/su_max 0.000
_refine_ls_structure_factor_coef Fsqd
_refine_ls_weighting_details 'w = 1/[19.0000\s(Fo^2^)]/(4Fo^2^)'
_refine_ls_weighting_scheme calc
_refine_ls_wR_factor_ref 0.1167
_reflns_number_gt 7231
_reflns_number_total 8203
_reflns_threshold_expression F^2^>2.0\s(F^2^)
_cod_data_source_file om301046t_si_002.cif
_cod_data_source_block '[Mo(N2)2(3b)]2(mu-N2)'
_cod_database_code 4079733

loop_
_symmetry_equiv_pos_site_id
_symmetry_equiv_pos_as_xyz
1 +X,+Y,+Z
2 -X,+Y,1/2-Z
3 -X,-Y,-Z
4 +X,-Y,1/2+Z
5 1/2+X,1/2+Y,+Z
6 1/2-X,1/2+Y,1/2-Z
7 1/2-X,1/2-Y,-Z
8 1/2+X,1/2-Y,1/2+Z

loop_
_atom_site_label
_atom_site_type_symbol
_atom_site_fract_x
_atom_site_fract_y
_atom_site_fract_z
_atom_site_U_iso_or_equiv
_atom_site_adp_type
_atom_site_occupancy
_atom_site_symmetry_multiplicity
_atom_site_calc_flag
_atom_site_refinement_flags
Mo(1) Mo 0.366900(10) 0.81881(2) 0.203170(10) 0.02132(8) Uani 1.0 8 d .
P(1) P 0.32833(5) 0.86805(6) 0.27998(3) 0.0267(3) Uani 1.0 8 d .
P(2) P 0.35480(5) 0.77395(6) 0.11500(3) 0.0255(3) Uani 1.0 8 d .
N(1) N 0.25324(14) 0.82786(17) 0.17115(10) 0.0252(8) Uani 1.0 8 d .
N(2) N 0.37363(16) 0.9564(2) 0.18071(11) 0.0323(9) Uani 1.0 8 d .
N(3) N 0.3759(2) 1.0295(3) 0.16527(13) 0.0540(12) Uani 1.0 8 d .
N(4) N 0.36362(14) 0.67838(19) 0.21658(11) 0.0283(8) Uani 1.0 8 d .
N(5) N 0.36258(18) 0.5989(3) 0.22135(14) 0.0480(11) Uani 1.0 8 d .
N(6) N 0.47159(13) 0.81553(17) 0.23871(10) 0.0245(7) Uani 1.0 8 d .
C(1) C 0.3755(2) 0.9631(3) 0.32617(14) 0.0351(11) Uani 1.0 8 d .
C(2) C 0.4321(2) 0.9181(3) 0.36933(15) 0.0464(13) Uani 1.0 8 d .
C(3) C 0.3276(3) 1.0271(3) 0.34916(15) 0.0485(13) Uani 1.0 8 d .
C(4) C 0.4122(3) 1.0292(3) 0.29521(15) 0.0446(12) Uani 1.0 8 d .
C(5) C 0.2944(2) 0.7736(3) 0.31834(14) 0.0355(11) Uani 1.0 8 d .
C(6) C 0.3532(3) 0.7026(3) 0.34141(15) 0.0453(13) Uani 1.0 8 d .
C(7) C 0.2637(3) 0.8115(3) 0.36195(15) 0.0489(13) Uani 1.0 8 d .
C(8) C 0.2352(2) 0.7197(3) 0.28020(15) 0.0414(12) Uani 1.0 8 d .
C(9) C 0.24857(19) 0.9306(3) 0.24440(13) 0.0346(11) Uani 1.0 8 d .
C(10) C 0.21208(19) 0.8798(3) 0.19522(14) 0.0318(10) Uani 1.0 8 d .
C(11) C 0.1405(2) 0.8847(3) 0.17603(15) 0.0419(12) Uani 1.0 8 d .
C(12) C 0.1075(2) 0.8374(3) 0.13056(16) 0.0456(12) Uani 1.0 8 d .
C(13) C 0.14860(19) 0.7866(3) 0.10571(15) 0.0384(11) Uani 1.0 8 d .
C(14) C 0.21962(18) 0.7808(3) 0.12671(13) 0.0277(9) Uani 1.0 8 d .
C(15) C 0.26516(18) 0.7229(3) 0.10050(13) 0.0305(10) Uani 1.0 8 d .
C(16) C 0.34725(19) 0.8628(3) 0.06390(13) 0.0311(10) Uani 1.0 8 d .
C(17) C 0.2896(3) 0.9225(3) 0.05075(15) 0.0472(13) Uani 1.0 8 d .
C(18) C 0.2852(3) 0.9935(3) 0.01439(18) 0.0606(15) Uani 1.0 8 d .
C(19) C 0.3388(3) 1.0086(4) -0.00843(17) 0.0639(16) Uani 1.0 8 d .
C(20) C 0.3959(3) 0.9513(4) 0.00397(17) 0.0594(16) Uani 1.0 8 d .
C(21) C 0.4008(3) 0.8793(3) 0.04000(15) 0.0436(12) Uani 1.0 8 d .
C(22) C 0.40119(18) 0.6775(3) 0.09218(14) 0.0312(10) Uani 1.0 8 d .
C(23) C 0.3782(3) 0.6396(3) 0.04236(15) 0.0454(12) Uani 1.0 8 d .
C(24) C 0.4129(3) 0.5630(3) 0.02672(17) 0.0535(14) Uani 1.0 8 d .
C(25) C 0.4696(3) 0.5241(3) 0.06111(18) 0.0540(15) Uani 1.0 8 d .
C(26) C 0.4937(3) 0.5615(3) 0.11053(17) 0.0473(13) Uani 1.0 8 d .
C(27) C 0.45936(19) 0.6378(3) 0.12614(14) 0.0352(11) Uani 1.0 8 d .
C(28) C 0.3756(2) 0.2153(3) 0.07080(13) 0.0853(8) Uiso 1.0 8 d .
C(29) C 0.33998(16) 0.2770(3) 0.03191(15) 0.0853(8) Uiso 1.0 8 d .
C(30) C 0.3710(2) 0.3062(3) -0.00684(13) 0.0853(8) Uiso 1.0 8 d .
C(31) C 0.4376(2) 0.2736(3) -0.00674(13) 0.0853(8) Uiso 1.0 8 d .
C(32) C 0.47318(16) 0.2119(3) 0.03218(15) 0.0853(8) Uiso 1.0 8 d .
C(33) C 0.4422(2) 0.1827(3) 0.07092(13) 0.0853(8) Uiso 1.0 8 d .
C(34) C 0.500000(10) 0.4353(3) 0.250000(10) 0.0910(11) Uiso 1.0 4 d .
C(35) C 0.45798(15) 0.3873(3) 0.21105(8) 0.0910(11) Uiso 0.5000 8 d .
C(36) C 0.45718(16) 0.2879(3) 0.21008(8) 0.0910(11) Uiso 0.5000 8 d .
C(37) C 0.500000(10) 0.2366(3) 0.250000(10) 0.0910(11) Uiso 1.0 4 d .
C(38) C 0.54552(16) 0.2847(3) 0.29176(9) 0.0910(11) Uiso 0.5000 8 d .
C(39) C 0.54633(17) 0.3840(3) 0.29272(9) 0.0910(11) Uiso 0.5000 8 d .
H(1) H 0.4109 0.8833 0.3922 0.0535 Uiso 1.0 8 calc R
H(2) H 0.4596 0.8755 0.3546 0.0534 Uiso 1.0 8 calc R
H(3) H 0.4616 0.9672 0.3884 0.0535 Uiso 1.0 8 calc R
H(4) H 0.3550 1.0767 0.3695 0.0576 Uiso 1.0 8 calc R
H(5) H 0.2921 1.0549 0.3216 0.0577 Uiso 1.0 8 calc R
H(6) H 0.3061 0.9894 0.3708 0.0577 Uiso 1.0 8 calc R
H(7) H 0.4438 0.9925 0.2811 0.0529 Uiso 1.0 8 calc R
H(8) H 0.3780 1.0590 0.2675 0.0528 Uiso 1.0 8 calc R
H(9) H 0.4379 1.0772 0.3179 0.0529 Uiso 1.0 8 calc R
H(10) H 0.3705 0.6763 0.3139 0.0550 Uiso 1.0 8 calc R
H(11) H 0.3904 0.7354 0.3655 0.0549 Uiso 1.0 8 calc R
H(12) H 0.3361 0.6521 0.3591 0.0549 Uiso 1.0 8 calc R
H(13) H 0.2998 0.8435 0.3874 0.0620 Uiso 1.0 8 calc R
H(14) H 0.2265 0.8553 0.3478 0.0620 Uiso 1.0 8 calc R
H(15) H 0.2460 0.7592 0.3780 0.0624 Uiso 1.0 8 calc R
H(16) H 0.1958 0.7613 0.2685 0.0507 Uiso 1.0 8 calc R
H(17) H 0.2514 0.6989 0.2511 0.0507 Uiso 1.0 8 calc R
H(18) H 0.2216 0.6653 0.2971 0.0508 Uiso 1.0 8 calc R
H(19) H 0.2103 0.9353 0.2608 0.0428 Uiso 1.0 8 calc R
H(20) H 0.2536 0.9936 0.2309 0.0427 Uiso 1.0 8 calc R
H(21) H 0.1143 0.9200 0.1938 0.0509 Uiso 1.0 8 calc R
H(22) H 0.0591 0.8395 0.1177 0.0533 Uiso 1.0 8 calc R
H(23) H 0.1281 0.7555 0.0747 0.0440 Uiso 1.0 8 calc R
H(24) H 0.2367 0.7236 0.0650 0.0358 Uiso 1.0 8 calc R
H(25) H 0.2589 0.6600 0.1137 0.0358 Uiso 1.0 8 calc R
H(26) H 0.2536 0.9139 0.0668 0.0565 Uiso 1.0 8 calc R
H(27) H 0.2457 1.0320 0.0054 0.0701 Uiso 1.0 8 calc R
H(28) H 0.3359 1.0575 -0.0324 0.0748 Uiso 1.0 8 calc R
H(29) H 0.4320 0.9610 -0.0118 0.0737 Uiso 1.0 8 calc R
H(30) H 0.4402 0.8406 0.0485 0.0533 Uiso 1.0 8 calc R
H(31) H 0.3399 0.6669 0.0191 0.0535 Uiso 1.0 8 calc R
H(32) H 0.3970 0.5380 -0.0065 0.0636 Uiso 1.0 8 calc R
H(33) H 0.4923 0.4723 0.0511 0.0665 Uiso 1.0 8 calc R
H(34) H 0.5325 0.5349 0.1336 0.0564 Uiso 1.0 8 calc R
H(35) H 0.4759 0.6635 0.1592 0.0421 Uiso 1.0 8 calc R

loop_
_atom_site_aniso_label
_atom_site_aniso_U_11
_atom_site_aniso_U_22
_atom_site_aniso_U_33
_atom_site_aniso_U_12
_atom_site_aniso_U_13
_atom_site_aniso_U_23
Mo(1) 0.01909(16) 0.02404(15) 0.02067(15) 0.00142(12) 0.00489(11) 0.00031(12)
P(1) 0.0269(5) 0.0302(5) 0.0233(5) 0.0026(4) 0.0072(4) -0.0015(4)
P(2) 0.0233(5) 0.0303(5) 0.0226(5) 0.0022(4) 0.0057(4) -0.0014(4)
N(1) 0.0233(16) 0.0259(14) 0.0272(15) 0.0045(12) 0.0079(13) 0.0019(12)
N(2) 0.039(2) 0.0321(16) 0.0256(16) -0.0010(14) 0.0084(14) 0.0012(14)
N(3) 0.085(4) 0.0356(19) 0.042(3) -0.0071(18) 0.017(2) 0.0038(17)
N(4) 0.0256(16) 0.0313(15) 0.0299(16) 0.0024(13) 0.0104(13) -0.0003(14)
N(5) 0.055(3) 0.0315(18) 0.065(3) 0.0042(16) 0.028(2) 0.0054(18)
N(6) 0.0253(15) 0.0282(14) 0.0208(15) 0.0031(11) 0.0072(12) -0.0016(12)
C(1) 0.041(3) 0.037(2) 0.0265(19) 0.0001(17) 0.0056(17) -0.0067(16)
C(2) 0.046(3) 0.053(3) 0.036(3) -0.000(2) 0.0008(19) -0.0058(19)
C(3) 0.063(3) 0.042(3) 0.039(3) 0.007(2) 0.010(3) -0.0126(19)
C(4) 0.053(3) 0.039(2) 0.040(3) -0.0121(19) 0.010(2) -0.0130(19)
C(5) 0.038(3) 0.041(2) 0.031(2) -0.0026(17) 0.0152(18) -0.0007(17)
C(6) 0.055(3) 0.050(3) 0.032(3) 0.001(2) 0.014(2) 0.0109(19)
C(7) 0.056(3) 0.061(3) 0.039(3) -0.006(3) 0.029(3) -0.002(2)
C(8) 0.041(3) 0.045(3) 0.041(3) -0.0066(18) 0.0159(19) 0.0040(19)
C(9) 0.033(3) 0.039(2) 0.035(2) 0.0122(16) 0.0134(17) -0.0020(17)
C(10) 0.027(2) 0.0371(19) 0.031(2) 0.0089(16) 0.0063(16) 0.0021(16)
C(11) 0.027(3) 0.055(3) 0.045(3) 0.0138(18) 0.0112(19) -0.002(2)
C(12) 0.019(2) 0.066(3) 0.048(3) 0.0071(18) 0.0027(18) 0.001(2)
C(13) 0.027(3) 0.048(2) 0.035(3) -0.0006(17) -0.0007(17) -0.0033(18)
C(14) 0.026(2) 0.0295(17) 0.0263(18) 0.0008(15) 0.0045(15) 0.0031(15)
C(15) 0.026(2) 0.0353(18) 0.0279(19) -0.0018(15) 0.0029(16) -0.0040(16)
C(16) 0.034(3) 0.0364(19) 0.0204(18) -0.0034(16) 0.0029(16) 0.0000(15)
C(17) 0.047(3) 0.053(3) 0.042(3) 0.006(2) 0.011(2) 0.017(2)
C(18) 0.068(4) 0.053(3) 0.054(3) 0.014(3) 0.004(3) 0.019(3)
C(19) 0.087(5) 0.064(3) 0.037(3) -0.005(3) 0.008(3) 0.022(3)
C(20) 0.069(4) 0.071(3) 0.044(3) -0.013(3) 0.026(3) 0.009(3)
C(21) 0.043(3) 0.052(3) 0.038(3) -0.0011(19) 0.015(2) 0.0052(19)
C(22) 0.029(2) 0.0343(19) 0.0326(19) 0.0019(16) 0.0123(16) -0.0035(16)
C(23) 0.044(3) 0.054(3) 0.036(3) 0.008(2) 0.006(2) -0.010(2)
C(24) 0.052(3) 0.060(3) 0.048(3) 0.008(3) 0.011(3) -0.022(3)
C(25) 0.056(3) 0.046(3) 0.063(3) 0.014(2) 0.023(3) -0.017(3)
C(26) 0.042(3) 0.047(3) 0.052(3) 0.0152(19) 0.011(3) -0.002(2)
C(27) 0.034(3) 0.040(2) 0.031(2) 0.0046(17) 0.0086(17) 0.0000(17)

loop_
_atom_type_symbol
_atom_type_description
_atom_type_scat_dispersion_real
_atom_type_scat_dispersion_imag
_atom_type_scat_source
C C 0.0033 0.0016
;
International Tables for Crystallography
(1992, Vol. C, Tables 4.2.6.8 and 6.1.1.4)
;
H H 0.0000 0.0000
;
International Tables for Crystallography
(1992, Vol. C, Table 6.1.1.4)
;
N N 0.0061 0.0033
;
International Tables for Crystallography
(1992, Vol. C, Tables 4.2.6.8 and 6.1.1.4)
;
P P 0.1023 0.0942
;
International Tables for Crystallography
(1992, Vol. C, Tables 4.2.6.8 and 6.1.1.4)
;
Mo Mo -1.6832 0.6857
;
International Tables for Crystallography
(1992, Vol. C, Tables 4.2.6.8 and 6.1.1.4)
;

loop_
_geom_angle_atom_site_label_1
_geom_angle_atom_site_label_2
_geom_angle_atom_site_label_3
_geom_angle
_geom_angle_publ_flag
_geom_angle_site_symmetry_1
_geom_angle_site_symmetry_3
P(1) Mo(1) P(2) 156.97(4) yes . .
P(1) Mo(1) N(1) 78.49(8) yes . .
P(1) Mo(1) N(2) 92.13(10) yes . .
P(1) Mo(1) N(4) 95.48(10) yes . .
P(1) Mo(1) N(6) 96.64(9) yes . .
P(2) Mo(1) N(1) 78.48(8) yes . .
P(2) Mo(1) N(2) 87.54(9) yes . .
P(2) Mo(1) N(4) 85.26(9) yes . .
P(2) Mo(1) N(6) 106.40(9) yes . .
N(1) Mo(1) N(2) 88.23(11) yes . .
N(1) Mo(1) N(4) 92.81(10) yes . .
N(1) Mo(1) N(6) 175.07(11) yes . .
N(2) Mo(1) N(4) 172.37(13) yes . .
N(2) Mo(1) N(6) 91.27(11) yes . .
N(4) Mo(1) N(6) 88.33(10) yes . .
Mo(1) P(1) C(1) 122.21(14) yes . .
Mo(1) P(1) C(5) 118.80(13) yes . .
Mo(1) P(1) C(9) 96.52(13) yes . .
C(1) P(1) C(5) 108.92(17) yes . .
C(1) P(1) C(9) 102.29(16) yes . .
C(5) P(1) C(9) 103.58(17) yes . .
Mo(1) P(2) C(15) 98.82(12) yes . .
Mo(1) P(2) C(16) 121.64(12) yes . .
Mo(1) P(2) C(22) 126.40(12) yes . .
C(15) P(2) C(16) 102.63(16) yes . .
C(15) P(2) C(22) 100.39(16) yes . .
C(16) P(2) C(22) 101.99(18) yes . .
Mo(1) N(1) C(10) 121.5(2) yes . .
Mo(1) N(1) C(14) 121.9(3) yes . .
C(10) N(1) C(14) 116.6(3) yes . .
Mo(1) N(2) N(3) 175.5(3) yes . .
Mo(1) N(4) N(5) 175.9(4) yes . .
Mo(1) N(6) N(6) 175.4(3) yes . 2_655
P(1) C(1) C(2) 110.1(3) yes . .
P(1) C(1) C(3) 114.8(3) yes . .
P(1) C(1) C(4) 107.2(3) yes . .
C(2) C(1) C(3) 110.4(4) yes . .
C(2) C(1) C(4) 107.4(4) yes . .
C(3) C(1) C(4) 106.7(3) yes . .
P(1) C(5) C(6) 109.4(3) yes . .
P(1) C(5) C(7) 115.5(3) yes . .
P(1) C(5) C(8) 107.5(3) yes . .
C(6) C(5) C(7) 109.1(3) yes . .
C(6) C(5) C(8) 108.3(3) yes . .
C(7) C(5) C(8) 106.7(4) yes . .
P(1) C(9) C(10) 112.2(3) yes . .
N(1) C(10) C(9) 116.9(3) yes . .
N(1) C(10) C(11) 122.1(4) yes . .
C(9) C(10) C(11) 121.1(4) yes . .
C(10) C(11) C(12) 120.4(4) yes . .
C(11) C(12) C(13) 117.8(4) yes . .
C(12) C(13) C(14) 120.3(4) yes . .
N(1) C(14) C(13) 122.7(4) yes . .
N(1) C(14) C(15) 116.4(3) yes . .
C(13) C(14) C(15) 120.8(3) yes . .
P(2) C(15) C(14) 110.4(3) yes . .
P(2) C(16) C(17) 120.3(4) yes . .
P(2) C(16) C(21) 122.1(3) yes . .
C(17) C(16) C(21) 117.3(4) yes . .
C(16) C(17) C(18) 120.9(5) yes . .
C(17) C(18) C(19) 120.6(5) yes . .
C(18) C(19) C(20) 119.5(5) yes . .
C(19) C(20) C(21) 120.5(5) yes . .
C(16) C(21) C(20) 121.2(4) yes . .
P(2) C(22) C(23) 122.2(3) yes . .
P(2) C(22) C(27) 119.0(3) yes . .
C(23) C(22) C(27) 118.8(4) yes . .
C(22) C(23) C(24) 121.0(4) yes . .
C(23) C(24) C(25) 119.3(4) yes . .
C(24) C(25) C(26) 120.6(4) yes . .
C(25) C(26) C(27) 120.2(4) yes . .
C(22) C(27) C(26) 120.2(4) yes . .
C(29) C(28) C(33) 120.004 yes . .
C(28) C(29) C(30) 119.987 yes . .
C(29) C(30) C(31) 120.032 yes . .
C(30) C(31) C(32) 119.938 yes . .
C(31) C(32) C(33) 120.043 yes . .
C(28) C(33) C(32) 119.996 yes . .
C(35) C(34) C(35) 119.249 yes . 2_655
C(35) C(34) C(39) 119.979 yes . .
C(35) C(34) C(39) 0.749 yes . 2_655
C(35) C(34) C(39) 0.749 yes 2_655 .
C(35) C(34) C(39) 119.979 yes 2_655 2_655
C(39) C(34) C(39) 120.710 yes . 2_655
C(34) C(35) C(36) 121.455 yes . .
C(34) C(35) C(38) 123.856 yes . 2_655
C(36) C(35) C(38) 2.452 yes . 2_655
C(35) C(36) C(37) 120.361 yes . .
C(35) C(36) C(39) 4.793 yes . 2_655
C(37) C(36) C(39) 125.150 yes . 2_655
C(36) C(37) C(36) 117.116 yes . 2_655
C(36) C(37) C(38) 119.980 yes . .
C(36) C(37) C(38) 2.910 yes . 2_655
C(36) C(37) C(38) 2.910 yes 2_655 .
C(36) C(37) C(38) 119.980 yes 2_655 2_655
C(38) C(37) C(38) 122.848 yes . 2_655
C(35) C(38) C(37) 115.092 yes 2_655 .
C(35) C(38) C(39) 4.560 yes 2_655 .
C(37) C(38) C(39) 119.650 yes . .
C(34) C(39) C(36) 115.934 yes . 2_655
C(34) C(39) C(38) 118.570 yes . .
C(36) C(39) C(38) 2.684 yes 2_655 .
C(1) C(2) H(1) 109.657 no . .
C(1) C(2) H(2) 109.428 no . .
C(1) C(2) H(3) 109.423 no . .
H(1) C(2) H(2) 109.443 no . .
H(1) C(2) H(3) 109.436 no . .
H(2) C(2) H(3) 109.439 no . .
C(1) C(3) H(4) 109.409 no . .
C(1) C(3) H(5) 109.612 no . .
C(1) C(3) H(6) 109.459 no . .
H(4) C(3) H(5) 109.440 no . .
H(4) C(3) H(6) 109.453 no . .
H(5) C(3) H(6) 109.454 no . .
C(1) C(4) H(7) 109.495 no . .
C(1) C(4) H(8) 109.786 no . .
C(1) C(4) H(9) 109.227 no . .
H(7) C(4) H(8) 109.430 no . .
H(7) C(4) H(9) 109.449 no . .
H(8) C(4) H(9) 109.440 no . .
C(5) C(6) H(10) 109.023 no . .
C(5) C(6) H(11) 109.063 no . .
C(5) C(6) H(12) 110.400 no . .
H(10) C(6) H(11) 109.449 no . .
H(10) C(6) H(12) 109.441 no . .
H(11) C(6) H(12) 109.448 no . .
C(5) C(7) H(13) 109.246 no . .
C(5) C(7) H(14) 109.669 no . .
C(5) C(7) H(15) 109.573 no . .
H(13) C(7) H(14) 109.445 no . .
H(13) C(7) H(15) 109.445 no . .
H(14) C(7) H(15) 109.450 no . .
C(5) C(8) H(16) 109.416 no . .
C(5) C(8) H(17) 109.238 no . .
C(5) C(8) H(18) 109.843 no . .
H(16) C(8) H(17) 109.436 no . .
H(16) C(8) H(18) 109.447 no . .
H(17) C(8) H(18) 109.447 no . .
P(1) C(9) H(19) 117.753 no . .
P(1) C(9) H(20) 118.056 no . .
C(10) C(9) H(19) 99.882 no . .
C(10) C(9) H(20) 100.304 no . .
H(19) C(9) H(20) 105.809 no . .
C(10) C(11) H(21) 119.484 no . .
C(12) C(11) H(21) 120.073 no . .
C(11) C(12) H(22) 120.965 no . .
C(13) C(12) H(22) 121.259 no . .
C(12) C(13) H(23) 119.733 no . .
C(14) C(13) H(23) 119.949 no . .
P(2) C(15) H(24) 118.751 no . .
P(2) C(15) H(25) 118.642 no . .
C(14) C(15) H(24) 100.514 no . .
C(14) C(15) H(25) 100.059 no . .
H(24) C(15) H(25) 105.489 no . .
C(16) C(17) H(26) 118.976 no . .
C(18) C(17) H(26) 120.114 no . .
C(17) C(18) H(27) 119.800 no . .
C(19) C(18) H(27) 119.553 no . .
C(18) C(19) H(28) 120.269 no . .
C(20) C(19) H(28) 120.207 no . .
C(19) C(20) H(29) 119.480 no . .
C(21) C(20) H(29) 120.063 no . .
C(16) C(21) H(30) 118.920 no . .
C(20) C(21) H(30) 119.919 no . .
C(22) C(23) H(31) 119.321 no . .
C(24) C(23) H(31) 119.709 no . .
C(23) C(24) H(32) 120.300 no . .
C(25) C(24) H(32) 120.416 no . .
C(24) C(25) H(33) 119.632 no . .
C(26) C(25) H(33) 119.782 no . .
C(25) C(26) H(34) 119.983 no . .
C(27) C(26) H(34) 119.764 no . .
C(22) C(27) H(35) 119.517 no . .
C(26) C(27) H(35) 120.298 no . .

loop_
_geom_bond_atom_site_label_1
_geom_bond_atom_site_label_2
_geom_bond_distance
_geom_bond_publ_flag
_geom_bond_site_symmetry_2
Mo(1) P(1) 2.4656(10) yes .
Mo(1) P(2) 2.3884(9) yes .
Mo(1) N(1) 2.195(3) yes .
Mo(1) N(2) 2.036(3) yes .
Mo(1) N(4) 2.007(3) yes .
Mo(1) N(6) 2.045(3) yes .
P(1) C(1) 1.892(4) yes .
P(1) C(5) 1.901(4) yes .
P(1) C(9) 1.841(4) yes .
P(2) C(15) 1.860(4) yes .
P(2) C(16) 1.826(4) yes .
P(2) C(22) 1.827(4) yes .
N(1) C(10) 1.371(5) yes .
N(1) C(14) 1.371(4) yes .
N(2) N(3) 1.111(5) yes .
N(4) N(5) 1.124(4) yes .
N(6) N(6) 1.131(4) yes 2_655
C(1) C(2) 1.521(5) yes .
C(1) C(3) 1.544(6) yes .
C(1) C(4) 1.544(6) yes .
C(5) C(6) 1.535(6) yes .
C(5) C(7) 1.541(7) yes .
C(5) C(8) 1.538(5) yes .
C(9) C(10) 1.505(5) yes .
C(10) C(11) 1.379(6) yes .
C(11) C(12) 1.389(6) yes .
C(12) C(13) 1.376(6) yes .
C(13) C(14) 1.375(5) yes .
C(14) C(15) 1.513(6) yes .
C(16) C(17) 1.386(6) yes .
C(16) C(21) 1.391(7) yes .
C(17) C(18) 1.379(6) yes .
C(18) C(19) 1.369(9) yes .
C(19) C(20) 1.357(8) yes .
C(20) C(21) 1.381(6) yes .
C(22) C(23) 1.395(6) yes .
C(22) C(27) 1.385(5) yes .
C(23) C(24) 1.397(7) yes .
C(24) C(25) 1.366(6) yes .
C(25) C(26) 1.385(6) yes .
C(26) C(27) 1.389(6) yes .
C(28) C(29) 1.395 yes .
C(28) C(33) 1.395 yes .
C(29) C(30) 1.395 yes .
C(30) C(31) 1.395 yes .
C(31) C(32) 1.395 yes .
C(32) C(33) 1.394 yes .
C(34) C(35) 1.335 yes .
C(34) C(35) 1.335 yes 2_655
C(34) C(39) 1.456 yes .
C(34) C(39) 1.456 yes 2_655
C(35) C(36) 1.395 yes .
C(35) C(38) 1.443 yes 2_655
C(36) C(37) 1.380 yes .
C(36) C(39) 1.352 yes 2_655
C(37) C(38) 1.411 yes .
C(37) C(38) 1.411 yes 2_655
C(38) C(39) 1.395 yes .
C(2) H(1) 0.960 no .
C(2) H(2) 0.960 no .
C(2) H(3) 0.960 no .
C(3) H(4) 0.960 no .
C(3) H(5) 0.960 no .
C(3) H(6) 0.960 no .
C(4) H(7) 0.960 no .
C(4) H(8) 0.960 no .
C(4) H(9) 0.960 no .
C(6) H(10) 0.960 no .
C(6) H(11) 0.960 no .
C(6) H(12) 0.960 no .
C(7) H(13) 0.960 no .
C(7) H(14) 0.960 no .
C(7) H(15) 0.960 no .
C(8) H(16) 0.960 no .
C(8) H(17) 0.960 no .
C(8) H(18) 0.960 no .
C(9) H(19) 0.970 no .
C(9) H(20) 0.970 no .
C(11) H(21) 0.930 no .
C(12) H(22) 0.930 no .
C(13) H(23) 0.930 no .
C(15) H(24) 0.970 no .
C(15) H(25) 0.970 no .
C(17) H(26) 0.930 no .
C(18) H(27) 0.930 no .
C(19) H(28) 0.930 no .
C(20) H(29) 0.930 no .
C(21) H(30) 0.930 no .
C(23) H(31) 0.930 no .
C(24) H(32) 0.930 no .
C(25) H(33) 0.930 no .
C(26) H(34) 0.930 no .
C(27) H(35) 0.930 no .

loop_
_geom_contact_atom_site_label_1
_geom_contact_atom_site_label_2
_geom_contact_distance
_geom_contact_publ_flag
_geom_contact_site_symmetry_2
N(1) C(8) 3.384(5) no .
N(1) C(12) 2.811(5) no .
N(2) C(4) 3.125(5) no .
N(2) C(9) 3.367(6) no .
N(2) C(10) 3.490(5) no .
N(2) C(16) 3.299(5) no .
N(2) C(17) 3.470(5) no .
N(3) C(4) 3.356(6) no .
N(3) C(16) 3.511(5) no .
N(3) C(17) 3.438(5) no .
N(4) C(6) 3.409(6) no .
N(4) C(8) 3.453(6) no .
N(4) C(14) 3.523(4) no .
N(4) C(15) 3.266(4) no .
N(4) C(22) 3.587(5) no .
N(4) C(27) 3.482(6) no .
N(5) C(6) 3.569(6) no .
N(5) C(27) 3.600(6) no .
C(1) C(7) 3.382(6) no .
C(2) C(5) 3.388(6) no .
C(2) C(6) 3.398(6) no .
C(3) C(7) 3.332(6) no .
C(3) C(9) 3.137(5) no .
C(4) C(9) 3.461(6) no .
C(5) C(10) 3.593(5) no .
C(6) C(26) 3.571(6) no 2_655
C(7) C(9) 3.500(6) no .
C(8) C(9) 3.143(5) no .
C(8) C(10) 3.141(6) no .
C(10) C(13) 2.729(5) no .
C(11) C(14) 2.718(6) no .
C(14) C(16) 3.567(6) no .
C(14) C(17) 3.384(6) no .
C(15) C(17) 3.191(6) no .
C(15) C(23) 3.254(6) no .
C(16) C(19) 2.789(6) no .
C(16) C(23) 3.271(6) no .
C(17) C(20) 2.741(8) no .
C(18) C(21) 2.732(7) no .
C(21) C(22) 3.155(6) no .
C(21) C(23) 3.396(6) no .
C(22) C(25) 2.783(6) no .
C(23) C(26) 2.754(6) no .
C(24) C(27) 2.780(6) no .
C(28) C(31) 2.7905 no .
C(29) C(32) 2.7898 no .
C(30) C(33) 2.7899 no .
C(34) C(37) 2.7896 no .
C(35) C(36) 2.7147 no 2_655
C(35) C(38) 2.7906 no .
C(36) C(39) 2.7908 no .
C(38) C(39) 2.8664 no 2_655
N(5) C(9) 3.508(6) no 6_545
N(5) C(34) 3.490(4) no .
N(5) C(35) 3.569(5) no .
N(5) C(39) 3.583(5) no 2_655
C(9) N(5) 3.508(6) no 6_555
C(19) C(28) 3.553(6) no 1_565
C(19) C(33) 3.523(6) no 1_565
C(28) C(19) 3.553(6) no 1_545
C(33) C(19) 3.523(6) no 1_545
C(34) N(5) 3.490(4) no .
C(34) N(5) 3.490(4) no 2_655
C(35) N(5) 3.569(5) no .
C(39) N(5) 3.583(5) no 2_655
Mo(1) H(7) 3.3087 no .
Mo(1) H(10) 3.5556 no .
Mo(1) H(17) 3.3489 no .
Mo(1) H(20) 3.5300 no .
Mo(1) H(25) 3.5505 no .
Mo(1) H(35) 3.4794 no .
P(1) H(1) 3.0278 no .
P(1) H(2) 2.8376 no .
P(1) H(5) 3.0071 no .
P(1) H(6) 3.0860 no .
P(1) H(7) 2.8718 no .
P(1) H(8) 2.9043 no .
P(1) H(10) 2.8928 no .
P(1) H(11) 2.9547 no .
P(1) H(13) 3.0830 no .
P(1) H(14) 3.0447 no .
P(1) H(16) 2.9677 no .
P(1) H(17) 2.8184 no .
P(2) H(26) 2.8629 no .
P(2) H(30) 2.9073 no .
P(2) H(31) 2.9187 no .
P(2) H(35) 2.8422 no .
N(1) H(16) 3.2321 no .
N(1) H(17) 2.8051 no .
N(1) H(19) 3.1272 no .
N(1) H(20) 2.8189 no .
N(1) H(21) 3.2348 no .
N(1) H(23) 3.2391 no .
N(1) H(24) 3.1318 no .
N(1) H(25) 2.8306 no .
N(1) H(26) 3.0394 no .
N(2) H(7) 2.7277 no .
N(2) H(7) 3.5292 no 2_655
N(2) H(8) 2.7113 no .
N(2) H(20) 3.0608 no .
N(2) H(26) 3.3939 no .
N(3) H(7) 3.0797 no .
N(3) H(7) 3.5236 no 2_655
N(3) H(8) 2.7509 no .
N(3) H(20) 3.3747 no .
N(3) H(26) 3.4814 no .
N(4) H(10) 2.5676 no .
N(4) H(17) 2.6328 no .
N(4) H(25) 2.9943 no .
N(4) H(35) 3.0171 no .
N(5) H(10) 2.6673 no .
N(5) H(17) 2.8906 no .
N(5) H(25) 3.1873 no .
N(5) H(35) 3.2471 no .
N(6) H(2) 3.2733 no .
N(6) H(2) 3.2444 no 2_655
N(6) H(7) 2.8412 no .
N(6) H(7) 3.1164 no 2_655
N(6) H(35) 3.0280 no .
N(6) H(35) 3.4067 no 2_655
C(1) H(11) 3.3527 no .
C(1) H(13) 3.0019 no .
C(1) H(14) 3.4950 no .
C(1) H(19) 3.3077 no .
C(1) H(20) 3.0509 no .
C(2) H(4) 2.6999 no .
C(2) H(5) 3.3419 no .
C(2) H(6) 2.6982 no .
C(2) H(7) 2.6421 no .
C(2) H(8) 3.3078 no .
C(2) H(9) 2.6392 no .
C(2) H(11) 2.6878 no .
C(2) H(13) 2.9751 no .
C(2) H(30) 3.0854 no 2_655
C(3) H(1) 2.6705 no .
C(3) H(2) 3.3439 no .
C(3) H(3) 2.7216 no .
C(3) H(7) 3.3171 no .
C(3) H(8) 2.6605 no .
C(3) H(9) 2.6275 no .
C(3) H(13) 2.8770 no .
C(3) H(14) 3.1283 no .
C(3) H(19) 3.1277 no .
C(3) H(20) 3.1546 no .
C(4) H(1) 3.3076 no .
C(4) H(2) 2.6971 no .
C(4) H(3) 2.5785 no .
C(4) H(4) 2.6138 no .
C(4) H(5) 2.6749 no .
C(4) H(6) 3.3162 no .
C(4) H(20) 3.2059 no .
C(5) H(1) 3.0378 no .
C(5) H(2) 3.4697 no .
C(5) H(6) 3.3188 no .
C(5) H(19) 2.9932 no .
C(6) H(1) 2.9631 no .
C(6) H(2) 3.1730 no .
C(6) H(13) 2.6853 no .
C(6) H(14) 3.3381 no .
C(6) H(15) 2.6766 no .
C(6) H(16) 3.3228 no .
C(6) H(17) 2.7147 no .
C(6) H(18) 2.6210 no .
C(6) H(34) 3.2134 no 2_655
C(6) H(35) 3.4330 no 2_655
C(7) H(1) 2.9910 no .
C(7) H(6) 2.6255 no .
C(7) H(10) 3.3340 no .
C(7) H(11) 2.7044 no .
C(7) H(12) 2.6677 no .
C(7) H(16) 2.6073 no .
C(7) H(17) 3.3088 no .
C(7) H(18) 2.6749 no .
C(7) H(19) 3.1557 no .
C(8) H(10) 2.6652 no .
C(8) H(11) 3.3234 no .
C(8) H(12) 2.6724 no .
C(8) H(13) 3.3091 no .
C(8) H(14) 2.6597 no .
C(8) H(15) 2.6230 no .
C(8) H(19) 3.0889 no .
C(9) H(5) 2.6676 no .
C(9) H(6) 3.3719 no .
C(9) H(8) 3.0632 no .
C(9) H(14) 3.0910 no .
C(9) H(16) 2.7382 no .
C(9) H(17) 3.2559 no .
C(9) H(21) 2.6563 no .
C(10) H(16) 2.6493 no .
C(10) H(17) 2.9443 no .
C(10) H(22) 3.2450 no .
C(11) H(16) 2.9813 no .
C(11) H(19) 2.4328 no .
C(11) H(20) 2.7921 no .
C(11) H(23) 3.2121 no .
C(13) H(21) 3.2123 no .
C(13) H(24) 2.4483 no .
C(13) H(25) 2.7816 no .
C(13) H(26) 3.1170 no .
C(14) H(17) 3.4142 no .
C(14) H(22) 3.2309 no .
C(14) H(26) 2.6574 no .
C(15) H(23) 2.6608 no .
C(15) H(26) 2.8181 no .
C(15) H(31) 3.0342 no .
C(16) H(24) 2.9398 no .
C(16) H(27) 3.2400 no .
C(16) H(29) 3.2506 no .
C(16) H(31) 2.9881 no .
C(17) H(24) 3.0403 no .
C(17) H(28) 3.2266 no .
C(17) H(30) 3.2113 no .
C(18) H(29) 3.1939 no .
C(19) H(26) 3.2243 no .
C(19) H(30) 3.2123 no .
C(20) H(3) 3.4735 no 2_655
C(20) H(27) 3.1923 no .
C(21) H(2) 3.3974 no 2_655
C(21) H(3) 3.1464 no 2_655
C(21) H(26) 3.2123 no .
C(21) H(28) 3.2174 no .
C(21) H(31) 3.2107 no .
C(22) H(24) 3.2139 no .
C(22) H(25) 3.0267 no .
C(22) H(30) 2.7694 no .
C(22) H(32) 3.2667 no .
C(22) H(34) 3.2411 no .
C(23) H(24) 3.2377 no .
C(23) H(25) 3.4081 no .
C(23) H(30) 3.0639 no .
C(23) H(33) 3.2256 no .
C(23) H(35) 3.2328 no .
C(24) H(34) 3.2255 no .
C(25) H(31) 3.2216 no .
C(25) H(35) 3.2445 no .
C(26) H(10) 3.3308 no 2_655
C(26) H(11) 3.2991 no 2_655
C(26) H(12) 3.4968 no 2_655
C(26) H(32) 3.2308 no .
C(27) H(10) 3.3789 no 2_655
C(27) H(11) 3.2312 no 2_655
C(27) H(30) 3.4852 no .
C(27) H(31) 3.2304 no .
C(27) H(33) 3.2420 no .
H(1) H(4) 2.9347 no .
H(1) H(5) 3.5493 no .
H(1) H(6) 2.4979 no .
H(1) H(7) 3.5478 no .
H(1) H(9) 3.4899 no .
H(1) H(10) 3.5484 no .
H(1) H(11) 2.1990 no .
H(1) H(12) 3.5821 no .
H(1) H(13) 2.2419 no .
H(1) H(14) 3.5577 no .
H(1) H(30) 3.0229 no 2_655
H(2) H(4) 3.5854 no .
H(2) H(6) 3.5592 no .
H(2) H(7) 2.5153 no .
H(2) H(8) 3.5641 no .
H(2) H(9) 2.9901 no .
H(2) H(10) 3.3342 no .
H(2) H(11) 2.4567 no .
H(2) H(13) 3.5250 no .
H(2) H(30) 2.8671 no 2_655
H(2) H(35) 3.2963 no 2_655
H(3) H(4) 2.5546 no .
H(3) H(5) 3.5876 no .
H(3) H(6) 3.0096 no .
H(3) H(7) 2.8186 no .
H(3) H(8) 3.4726 no .
H(3) H(9) 2.3858 no .
H(3) H(11) 3.5354 no .
H(3) H(29) 3.4215 no 2_655
H(3) H(30) 2.8417 no 2_655
H(4) H(7) 3.4960 no .
H(4) H(8) 2.8867 no .
H(4) H(9) 2.4013 no .
H(4) H(13) 3.5223 no .
H(5) H(7) 3.5569 no .
H(5) H(8) 2.5016 no .
H(5) H(9) 2.9312 no .
H(5) H(13) 3.4320 no .
H(5) H(14) 3.2399 no .
H(5) H(19) 2.5910 no .
H(5) H(20) 2.4973 no .
H(6) H(8) 3.5525 no .
H(6) H(9) 3.4975 no .
H(6) H(13) 2.1060 no .
H(6) H(14) 2.4291 no .
H(6) H(15) 3.4651 no .
H(6) H(19) 3.1477 no .
H(7) H(7) 3.1011 no 2_655
H(8) H(20) 2.5744 no .
H(10) H(13) 3.5690 no .
H(10) H(15) 3.5408 no .
H(10) H(16) 3.5611 no .
H(10) H(17) 2.5356 no .
H(10) H(18) 2.8690 no .
H(10) H(34) 2.8639 no 2_655
H(10) H(35) 2.9455 no 2_655
H(11) H(13) 2.5310 no .
H(11) H(14) 3.5767 no .
H(11) H(15) 2.9815 no .
H(11) H(17) 3.5797 no .
H(11) H(18) 3.5087 no .
H(11) H(34) 3.1995 no 2_655
H(11) H(35) 3.0613 no 2_655
H(12) H(13) 2.9300 no .
H(12) H(14) 3.5490 no .
H(12) H(15) 2.4823 no .
H(12) H(16) 3.5260 no .
H(12) H(17) 3.0093 no .
H(12) H(18) 2.4432 no .
H(12) H(34) 3.0420 no 2_655
H(13) H(16) 3.5026 no .
H(13) H(18) 3.5400 no .
H(14) H(16) 2.4357 no .
H(14) H(17) 3.5204 no .
H(14) H(18) 2.9811 no .
H(14) H(19) 2.5251 no .
H(15) H(16) 2.8345 no .
H(15) H(17) 3.5213 no .
H(15) H(18) 2.4689 no .
H(16) H(19) 2.4745 no .
H(16) H(21) 3.1426 no .
H(17) H(19) 3.4420 no .
H(19) H(21) 2.2587 no .
H(20) H(21) 2.8699 no .
H(21) H(22) 2.3336 no .
H(22) H(23) 2.3197 no .
H(23) H(24) 2.2769 no .
H(23) H(25) 2.8623 no .
H(23) H(26) 3.3815 no .
H(24) H(26) 2.6904 no .
H(24) H(31) 2.7585 no .
H(25) H(31) 3.3253 no .
H(26) H(27) 2.3074 no .
H(27) H(28) 2.2966 no .
H(28) H(29) 2.2826 no .
H(29) H(30) 2.3107 no .
H(30) H(31) 3.1152 no .
H(31) H(32) 2.3272 no .
H(32) H(33) 2.2971 no .
H(33) H(34) 2.3116 no .
H(34) H(35) 2.3196 no .
N(3) H(18) 3.0626 no 6_555
N(4) H(5) 3.4526 no 6_545
N(5) H(5) 3.0426 no 6_545
N(5) H(19) 2.8177 no 6_545
N(5) H(20) 3.2596 no 6_545
N(5) H(21) 3.3344 no 6_545
C(2) H(29) 3.5983 no 4_575
C(3) H(25) 2.8788 no 6_555
C(3) H(28) 3.3423 no 4_575
C(7) H(28) 3.3614 no 4_575
C(8) H(5) 3.5023 no 6_545
C(8) H(8) 3.2028 no 6_545
C(8) H(20) 3.2004 no 6_545
C(9) H(18) 3.5737 no 6_555
C(11) H(34) 3.0074 no 5_455
C(12) H(33) 3.2824 no 5_455
C(12) H(34) 3.1545 no 5_455
C(13) H(4) 3.0243 no 6_545
C(13) H(31) 3.4598 no 7_565
C(13) H(32) 3.5574 no 7_565
C(14) H(4) 3.2368 no 6_545
C(14) H(5) 3.4893 no 6_545
C(15) H(4) 3.3912 no 6_545
C(15) H(5) 3.5204 no 6_545
C(17) H(31) 3.0246 no 7_565
C(18) H(31) 3.2950 no 7_565
C(18) H(32) 3.5875 no 7_565
C(19) H(4) 3.5635 no 4_574
C(19) H(6) 3.1218 no 4_574
C(19) H(13) 3.3961 no 4_574
C(20) H(4) 3.4917 no 4_574
C(20) H(23) 3.5424 no 7_565
C(20) H(29) 3.5786 no 3_675
C(21) H(23) 3.5195 no 7_565
C(23) H(23) 3.4289 no 7_565
C(23) H(26) 3.4532 no 7_565
C(23) H(27) 3.4401 no 7_565
C(24) H(26) 3.5977 no 7_565
C(24) H(27) 3.3150 no 7_565
C(24) H(33) 3.1790 no 3_665
C(25) H(22) 3.2795 no 5_545
C(25) H(32) 3.4436 no 3_665
C(25) H(33) 3.2747 no 3_665
C(26) H(21) 3.4410 no 5_545
C(26) H(22) 3.3615 no 5_545
C(28) H(15) 3.1232 no 6_545
C(28) H(28) 3.4629 no 1_545
C(29) H(15) 3.2978 no 6_545
C(29) H(27) 3.1908 no 7_565
C(29) H(28) 3.5180 no 1_545
C(30) H(11) 3.5765 no 4_564
C(30) H(12) 3.5155 no 4_564
C(30) H(13) 3.5094 no 4_564
C(30) H(15) 3.5336 no 4_564
C(30) H(27) 3.2475 no 7_565
C(30) H(28) 3.5899 no 1_545
C(30) H(32) 3.2941 no .
C(30) H(33) 3.4169 no .
C(31) H(1) 3.4158 no 4_564
C(31) H(11) 3.2988 no 4_564
C(31) H(30) 3.3254 no 3_665
C(31) H(33) 3.2356 no .
C(32) H(22) 3.0502 no 5_545
C(32) H(23) 3.0453 no 5_545
C(32) H(28) 3.5536 no 1_545
C(32) H(29) 3.2002 no 3_665
C(32) H(30) 3.1674 no 3_665
C(33) H(3) 3.5899 no 2_645
C(33) H(22) 3.2044 no 5_545
C(33) H(28) 3.4809 no 1_545
C(34) H(21) 3.0314 no 5_545
C(34) H(21) 3.0314 no 6_545
C(35) H(21) 3.2787 no 5_545
C(35) H(21) 3.2570 no 6_545
C(35) H(34) 3.5121 no .
C(36) H(16) 3.2477 no 6_545
C(37) H(8) 3.5845 no 1_545
C(37) H(8) 3.5845 no 2_645
C(37) H(9) 3.3108 no 1_545
C(37) H(9) 3.3108 no 2_645
C(38) H(16) 3.2115 no 5_545
C(39) H(14) 3.5119 no 5_545
C(39) H(21) 3.3007 no 5_545
C(39) H(21) 3.3318 no 6_545
C(39) H(34) 3.5195 no 2_655
H(1) C(31) 3.4158 no 4_565
H(1) H(28) 2.9145 no 4_575
H(1) H(29) 3.3091 no 4_575
H(3) C(33) 3.5899 no 2_665
H(3) H(29) 3.0432 no 4_575
H(4) C(13) 3.0243 no 6_555
H(4) C(14) 3.2368 no 6_555
H(4) C(15) 3.3912 no 6_555
H(4) C(19) 3.5635 no 4_575
H(4) C(20) 3.4917 no 4_575
H(4) H(23) 2.8925 no 6_555
H(4) H(24) 3.5007 no 6_555
H(4) H(25) 2.6803 no 6_555
H(4) H(28) 3.3260 no 4_575
H(4) H(29) 3.1841 no 4_575
H(5) N(4) 3.4526 no 6_555
H(5) N(5) 3.0426 no 6_555
H(5) C(8) 3.5023 no 6_555
H(5) C(14) 3.4893 no 6_555
H(5) C(15) 3.5204 no 6_555
H(5) H(17) 2.7791 no 6_555
H(5) H(18) 3.4743 no 6_555
H(5) H(25) 2.6629 no 6_555
H(6) C(19) 3.1218 no 4_575
H(6) H(25) 2.8002 no 6_555
H(6) H(28) 2.5847 no 4_575
H(6) H(29) 3.5326 no 4_575
H(8) C(8) 3.2028 no 6_555
H(8) C(37) 3.5845 no 1_565
H(8) H(16) 3.2237 no 6_555
H(8) H(17) 3.1639 no 6_555
H(8) H(18) 2.7072 no 6_555
H(9) C(37) 3.3108 no 1_565
H(10) H(20) 3.5380 no 6_545
H(11) C(30) 3.5765 no 4_565
H(11) C(31) 3.2988 no 4_565
H(12) C(30) 3.5155 no 4_565
H(12) H(20) 3.4145 no 6_545
H(13) C(19) 3.3961 no 4_575
H(13) C(30) 3.5094 no 4_565
H(13) H(28) 2.4979 no 4_575
H(14) C(39) 3.5119 no 5_455
H(14) H(28) 3.5833 no 4_575
H(15) C(28) 3.1232 no 6_555
H(15) C(29) 3.2978 no 6_555
H(15) C(30) 3.5336 no 4_565
H(16) C(36) 3.2477 no 6_555
H(16) C(38) 3.2115 no 5_455
H(16) H(8) 3.2237 no 6_545
H(17) H(5) 2.7791 no 6_545
H(17) H(8) 3.1639 no 6_545
H(17) H(20) 2.9285 no 6_545
H(18) N(3) 3.0626 no 6_545
H(18) C(9) 3.5737 no 6_545
H(18) H(5) 3.4743 no 6_545
H(18) H(8) 2.7072 no 6_545
H(18) H(20) 2.6077 no 6_545
H(19) N(5) 2.8177 no 6_555
H(20) N(5) 3.2596 no 6_555
H(20) C(8) 3.2004 no 6_555
H(20) H(10) 3.5380 no 6_555
H(20) H(12) 3.4145 no 6_555
H(20) H(17) 2.9285 no 6_555
H(20) H(18) 2.6077 no 6_555
H(21) N(5) 3.3344 no 6_555
H(21) C(26) 3.4410 no 5_455
H(21) C(34) 3.0314 no 5_455
H(21) C(35) 3.2787 no 5_455
H(21) C(35) 3.2570 no 6_555
H(21) C(39) 3.3007 no 5_455
H(21) C(39) 3.3318 no 6_555
H(21) H(34) 2.5412 no 5_455
H(22) C(25) 3.2795 no 5_455
H(22) C(26) 3.3615 no 5_455
H(22) C(32) 3.0502 no 5_455
H(22) C(33) 3.2044 no 5_455
H(22) H(33) 2.6769 no 5_455
H(22) H(34) 2.8453 no 5_455
H(23) C(20) 3.5424 no 7_565
H(23) C(21) 3.5195 no 7_565
H(23) C(23) 3.4289 no 7_565
H(23) C(32) 3.0453 no 5_455
H(23) H(4) 2.8925 no 6_545
H(23) H(29) 3.5271 no 7_565
H(23) H(30) 3.4880 no 7_565
H(23) H(31) 2.9470 no 7_565
H(23) H(32) 3.3912 no 7_565
H(24) H(4) 3.5007 no 6_545
H(24) H(31) 2.8169 no 7_565
H(25) C(3) 2.8788 no 6_545
H(25) H(4) 2.6803 no 6_545
H(25) H(5) 2.6629 no 6_545
H(25) H(6) 2.8002 no 6_545
H(26) C(23) 3.4532 no 7_565
H(26) C(24) 3.5977 no 7_565
H(26) H(31) 2.7858 no 7_565
H(26) H(32) 3.0745 no 7_565
H(27) C(23) 3.4401 no 7_565
H(27) C(24) 3.3150 no 7_565
H(27) C(29) 3.1908 no 7_565
H(27) C(30) 3.2475 no 7_565
H(27) H(31) 3.2432 no 7_565
H(27) H(32) 2.9994 no 7_565
H(28) C(3) 3.3423 no 4_574
H(28) C(7) 3.3614 no 4_574
H(28) C(28) 3.4629 no 1_565
H(28) C(29) 3.5180 no 1_565
H(28) C(30) 3.5899 no 1_565
H(28) C(32) 3.5536 no 1_565
H(28) C(33) 3.4809 no 1_565
H(28) H(1) 2.9145 no 4_574
H(28) H(4) 3.3260 no 4_574
H(28) H(6) 2.5847 no 4_574
H(28) H(13) 2.4979 no 4_574
H(28) H(14) 3.5833 no 4_574
H(29) C(2) 3.5983 no 4_574
H(29) C(20) 3.5786 no 3_675
H(29) C(32) 3.2002 no 3_665
H(29) H(1) 3.3091 no 4_574
H(29) H(3) 3.0432 no 4_574
H(29) H(4) 3.1841 no 4_574
H(29) H(6) 3.5326 no 4_574
H(29) H(23) 3.5271 no 7_565
H(29) H(29) 2.8228 no 3_675
H(30) C(31) 3.3254 no 3_665
H(30) C(32) 3.1674 no 3_665
H(30) H(23) 3.4880 no 7_565
H(31) C(13) 3.4598 no 7_565
H(31) C(17) 3.0246 no 7_565
H(31) C(18) 3.2950 no 7_565
H(31) H(23) 2.9470 no 7_565
H(31) H(24) 2.8169 no 7_565
H(31) H(26) 2.7858 no 7_565
H(31) H(27) 3.2432 no 7_565
H(32) C(13) 3.5574 no 7_565
H(32) C(18) 3.5875 no 7_565
H(32) C(25) 3.4436 no 3_665
H(32) C(30) 3.2941 no .
H(32) H(23) 3.3912 no 7_565
H(32) H(26) 3.0745 no 7_565
H(32) H(27) 2.9994 no 7_565
H(32) H(33) 2.7559 no 3_665
H(33) C(12) 3.2824 no 5_545
H(33) C(24) 3.1790 no 3_665
H(33) C(25) 3.2747 no 3_665
H(33) C(30) 3.4169 no .
H(33) C(31) 3.2356 no .
H(33) H(22) 2.6769 no 5_545
H(33) H(32) 2.7559 no 3_665
H(33) H(33) 2.9298 no 3_665
H(34) C(11) 3.0074 no 5_545
H(34) C(12) 3.1545 no 5_545
H(34) C(35) 3.5121 no .
H(34) C(39) 3.5195 no 2_655
H(34) H(21) 2.5412 no 5_545
H(34) H(22) 2.8453 no 5_545

loop_
_geom_torsion_atom_site_label_1
_geom_torsion_atom_site_label_2
_geom_torsion_atom_site_label_3
_geom_torsion_atom_site_label_4
_geom_torsion
_geom_torsion_publ_flag
_geom_torsion_site_symmetry_1
_geom_torsion_site_symmetry_3
_geom_torsion_site_symmetry_4
P(1) Mo(1) P(2) C(15) -26.94(10) no . . .
P(1) Mo(1) P(2) C(16) 83.88(10) no . . .
P(1) Mo(1) P(2) C(22) -136.90(7) no . . .
P(2) Mo(1) P(1) C(1) -137.65(7) no . . .
P(2) Mo(1) P(1) C(5) 80.75(9) no . . .
P(2) Mo(1) P(1) C(9) -28.67(10) no . . .
P(1) Mo(1) N(1) C(10) 20.12(16) no . . .
P(1) Mo(1) N(1) C(14) -158.73(19) no . . .
N(1) Mo(1) P(1) C(1) -136.67(8) no . . .
N(1) Mo(1) P(1) C(5) 81.74(8) no . . .
N(1) Mo(1) P(1) C(9) -27.69(7) no . . .
N(2) Mo(1) P(1) C(1) -48.91(9) no . . .
N(2) Mo(1) P(1) C(5) 169.49(9) no . . .
N(2) Mo(1) P(1) C(9) 60.07(9) no . . .
N(4) Mo(1) P(1) C(1) 131.57(9) no . . .
N(4) Mo(1) P(1) C(5) -10.02(9) no . . .
N(4) Mo(1) P(1) C(9) -119.45(8) no . . .
N(6) Mo(1) P(1) C(1) 42.62(9) no . . .
N(6) Mo(1) P(1) C(5) -98.98(8) no . . .
N(6) Mo(1) P(1) C(9) 151.60(8) no . . .
P(2) Mo(1) N(1) C(10) -160.27(18) no . . .
P(2) Mo(1) N(1) C(14) 20.88(16) no . . .
N(1) Mo(1) P(2) C(15) -27.92(7) no . . .
N(1) Mo(1) P(2) C(16) 82.90(9) no . . .
N(1) Mo(1) P(2) C(22) -137.88(9) no . . .
N(2) Mo(1) P(2) C(15) -116.62(10) no . . .
N(2) Mo(1) P(2) C(16) -5.80(11) no . . .
N(2) Mo(1) P(2) C(22) 133.43(11) no . . .
N(4) Mo(1) P(2) C(15) 65.92(9) no . . .
N(4) Mo(1) P(2) C(16) 176.75(10) no . . .
N(4) Mo(1) P(2) C(22) -44.03(10) no . . .
N(6) Mo(1) P(2) C(15) 152.78(8) no . . .
N(6) Mo(1) P(2) C(16) -96.40(9) no . . .
N(6) Mo(1) P(2) C(22) 42.82(10) no . . .
N(2) Mo(1) N(1) C(10) -72.42(19) no . . .
N(2) Mo(1) N(1) C(14) 108.7(2) no . . .
N(4) Mo(1) N(1) C(10) 115.15(19) no . . .
N(4) Mo(1) N(1) C(14) -63.7(2) no . . .
Mo(1) P(1) C(1) C(2) -90.3(3) no . . .
Mo(1) P(1) C(1) C(3) 144.44(17) no . . .
Mo(1) P(1) C(1) C(4) 26.2(3) no . . .
Mo(1) P(1) C(5) C(6) 63.1(2) no . . .
Mo(1) P(1) C(5) C(7) -173.41(14) no . . .
Mo(1) P(1) C(5) C(8) -54.4(3) no . . .
Mo(1) P(1) C(9) C(10) 38.5(3) no . . .
C(1) P(1) C(5) C(6) -83.2(3) no . . .
C(1) P(1) C(5) C(7) 40.3(3) no . . .
C(1) P(1) C(5) C(8) 159.4(2) no . . .
C(5) P(1) C(1) C(2) 54.5(3) no . . .
C(5) P(1) C(1) C(3) -70.7(3) no . . .
C(5) P(1) C(1) C(4) 171.03(19) no . . .
C(1) P(1) C(9) C(10) 163.5(3) no . . .
C(9) P(1) C(1) C(2) 163.7(3) no . . .
C(9) P(1) C(1) C(3) 38.5(3) no . . .
C(9) P(1) C(1) C(4) -79.8(3) no . . .
C(5) P(1) C(9) C(10) -83.2(3) no . . .
C(9) P(1) C(5) C(6) 168.51(19) no . . .
C(9) P(1) C(5) C(7) -68.0(3) no . . .
C(9) P(1) C(5) C(8) 51.1(3) no . . .
Mo(1) P(2) C(15) C(14) 37.89(19) no . . .
Mo(1) P(2) C(16) C(17) -65.1(3) no . . .
Mo(1) P(2) C(16) C(21) 109.1(3) no . . .
Mo(1) P(2) C(22) C(23) 162.36(18) no . . .
Mo(1) P(2) C(22) C(27) -14.8(4) no . . .
C(15) P(2) C(16) C(17) 43.7(3) no . . .
C(15) P(2) C(16) C(21) -142.1(3) no . . .
C(16) P(2) C(15) C(14) -87.5(3) no . . .
C(15) P(2) C(22) C(23) 53.2(3) no . . .
C(15) P(2) C(22) C(27) -124.0(3) no . . .
C(22) P(2) C(15) C(14) 167.61(19) no . . .
C(16) P(2) C(22) C(23) -52.3(3) no . . .
C(16) P(2) C(22) C(27) 130.6(3) no . . .
C(22) P(2) C(16) C(17) 147.4(3) no . . .
C(22) P(2) C(16) C(21) -38.4(3) no . . .
Mo(1) N(1) C(10) C(9) 0.3(4) no . . .
Mo(1) N(1) C(10) C(11) -178.8(2) no . . .
Mo(1) N(1) C(14) C(13) -179.14(19) no . . .
Mo(1) N(1) C(14) C(15) -0.6(4) no . . .
C(10) N(1) C(14) C(13) 2.0(5) no . . .
C(10) N(1) C(14) C(15) -179.5(3) no . . .
C(14) N(1) C(10) C(9) 179.2(3) no . . .
C(14) N(1) C(10) C(11) 0.1(5) no . . .
P(1) C(9) C(10) N(1) -29.8(4) no . . .
P(1) C(9) C(10) C(11) 149.4(3) no . . .
N(1) C(10) C(11) C(12) -0.9(6) no . . .
C(9) C(10) C(11) C(12) 180.0(3) no . . .
C(10) C(11) C(12) C(13) -0.2(6) no . . .
C(11) C(12) C(13) C(14) 2.2(6) no . . .
C(12) C(13) C(14) N(1) -3.2(6) no . . .
C(12) C(13) C(14) C(15) 178.3(3) no . . .
N(1) C(14) C(15) P(2) -27.6(4) no . . .
C(13) C(14) C(15) P(2) 151.0(3) no . . .
P(2) C(16) C(17) C(18) 176.2(3) no . . .
P(2) C(16) C(21) C(20) -175.5(3) no . . .
C(17) C(16) C(21) C(20) -1.1(5) no . . .
C(21) C(16) C(17) C(18) 1.7(5) no . . .
C(16) C(17) C(18) C(19) -2.0(6) no . . .
C(17) C(18) C(19) C(20) 1.7(7) no . . .
C(18) C(19) C(20) C(21) -1.1(7) no . . .
C(19) C(20) C(21) C(16) 0.9(6) no . . .
P(2) C(22) C(23) C(24) -177.1(3) no . . .
P(2) C(22) C(27) C(26) 177.0(3) no . . .
C(23) C(22) C(27) C(26) -0.2(6) no . . .
C(27) C(22) C(23) C(24) 0.0(6) no . . .
C(22) C(23) C(24) C(25) 0.9(7) no . . .
C(23) C(24) C(25) C(26) -1.7(7) no . . .
C(24) C(25) C(26) C(27) 1.5(7) no . . .
C(25) C(26) C(27) C(22) -0.6(6) no . . .
C(29) C(28) C(33) C(32) 0.0 no . . .
C(33) C(28) C(29) C(30) -0.0 no . . .
C(28) C(29) C(30) C(31) 0.0 no . . .
C(29) C(30) C(31) C(32) -0.0 no . . .
C(30) C(31) C(32) C(33) 0.0 no . . .
C(31) C(32) C(33) C(28) -0.0 no . . .
C(35) C(34) C(35) C(36) -0.2 no . 2_655 2_655
C(35) C(34) C(35) C(38) 0.4 no . 2_655 .
C(35) C(34) C(35) C(36) -0.2 no 2_655 . .
C(35) C(34) C(35) C(38) 0.4 no 2_655 . 2_655
C(35) C(34) C(39) C(36) -0.6 no . . 2_655
C(35) C(34) C(39) C(38) -0.0 no . . .
C(39) C(34) C(35) C(36) -0.0 no . . .
C(39) C(34) C(35) C(38) 0.6 no . . 2_655
C(35) C(34) C(39) C(36) -0.6 no 2_655 2_655 .
C(35) C(34) C(39) C(38) -0.0 no 2_655 2_655 2_655
C(39) C(34) C(35) C(36) -0.0 no 2_655 2_655 2_655
C(39) C(34) C(35) C(38) 0.6 no 2_655 2_655 .
C(39) C(34) C(39) C(36) -0.4 no . 2_655 .
C(39) C(34) C(39) C(38) 0.2 no . 2_655 2_655
C(39) C(34) C(39) C(36) -0.4 no 2_655 . 2_655
C(39) C(34) C(39) C(38) 0.2 no 2_655 . .
C(34) C(35) C(36) C(37) 0.4 no . . .
C(34) C(35) C(38) C(37) -0.7 no . 2_655 .
C(35) C(36) C(37) C(36) -0.2 no . . 2_655
C(35) C(36) C(37) C(38) -0.8 no . . .
C(37) C(36) C(39) C(34) 0.8 no . 2_655 .
C(39) C(36) C(37) C(36) -0.5 no 2_655 . 2_655
C(39) C(36) C(37) C(38) -1.0 no 2_655 . .
C(36) C(37) C(38) C(35) 0.9 no . . 2_655
C(36) C(37) C(38) C(39) 0.8 no . . .
C(36) C(37) C(38) C(35) 0.9 no 2_655 2_655 .
C(36) C(37) C(38) C(39) 0.8 no 2_655 2_655 2_655
C(38) C(37) C(38) C(35) 0.3 no . 2_655 .
C(38) C(37) C(38) C(39) 0.2 no . 2_655 2_655
C(38) C(37) C(38) C(35) 0.3 no 2_655 . 2_655
C(38) C(37) C(38) C(39) 0.2 no 2_655 . .
C(37) C(38) C(39) C(34) -0.4 no . . .
